data_2215771
loop_
_publ_author_name
'Aubert, Emmanuel'
'Mamane, Victor'
'Fort, Yves'

_publ_section_title
;
 <i>S</i>-Methyl 5-methylpyrazine-2-carbothioate
;
_journal_coeditor_code BH2136
_journal_issue 11
_journal_name_full 'Acta Crystallographica Section E'
_journal_page_first o4306
_journal_page_last o4307
_journal_paper_doi 10.1107/S1600536807048970
_journal_volume 63
_journal_year 2007
_chemical_formula_iupac 'C7 H8 N2 O S'
_chemical_formula_moiety 'C7 H8 N2 O S'
_chemical_formula_sum 'C7 H8 N2 O S'
_chemical_formula_weight 168.21
_chemical_melting_point 375.15
_chemical_name_systematic 'S-Methyl 5-methylpyrazine-2-carbothioate'
_space_group_IT_number 14
_symmetry_cell_setting monoclinic
_symmetry_space_group_name_Hall '-P 2yn'
_symmetry_space_group_name_H-M 'P 1 21/n 1'
_atom_sites_solution_hydrogens geom
_atom_sites_solution_primary direct
_atom_sites_solution_secondary difmap
_audit_creation_method SHELXL97
_cell_angle_alpha 90.00
_cell_angle_beta 97.008(4)
_cell_angle_gamma 90.00
_cell_formula_units_Z 4
_cell_length_a 3.9934(2)
_cell_length_b 13.8082(5)
_cell_length_c 14.3502(4)
_cell_measurement_reflns_used 37490
_cell_measurement_temperature 105(2)
_cell_measurement_theta_max 34.65
_cell_measurement_theta_min 3.28
_cell_volume 785.38(5)
_computing_cell_refinement 'CrysAlis RED (Oxford Diffraction, 2007)'
_computing_data_collection 'CrysAlis CCD (Oxford Diffraction, 2007)'
_computing_data_reduction 'CrysAlis RED (Oxford Diffraction, 2007)'
_computing_molecular_graphics
;
ORTEP-3 for Windows (Farrugia, 1997) and <i>POVRay</i> (Persistence of
Vision
Development Team, 2005)
;
_computing_publication_material 'WinGX (Farrugia, 1999)'
_computing_structure_refinement 'SHELXL97 (Sheldrick, 1997)'
_computing_structure_solution 'SIR92 (Altomare <i>et al.</i>,  1994)'
_diffrn_ambient_temperature 105(2)
_diffrn_detector_area_resol_mean 8.4221
_diffrn_measured_fraction_theta_full 0.997
_diffrn_measured_fraction_theta_max 0.997
_diffrn_measurement_device_type 'Oxford Diffraction XCalibur'
_diffrn_measurement_method oscillation
_diffrn_radiation_monochromator graphite
_diffrn_radiation_source 'Enhance (Mo) X-ray Source'
_diffrn_radiation_type MoK\a
_diffrn_radiation_wavelength 0.71073
_diffrn_reflns_av_R_equivalents 0.0334
_diffrn_reflns_av_sigmaI/netI 0.0130
_diffrn_reflns_limit_h_max 6
_diffrn_reflns_limit_h_min -6
_diffrn_reflns_limit_k_max 21
_diffrn_reflns_limit_k_min -22
_diffrn_reflns_limit_l_max 22
_diffrn_reflns_limit_l_min -22
_diffrn_reflns_number 37490
_diffrn_reflns_theta_full 34.65
_diffrn_reflns_theta_max 34.65
_diffrn_reflns_theta_min 3.28
_diffrn_standards_decay_% 0
_diffrn_standards_interval_count 0
_diffrn_standards_interval_time 0
_diffrn_standards_number 0
_exptl_absorpt_coefficient_mu 0.351
_exptl_absorpt_correction_T_max 0.941
_exptl_absorpt_correction_T_min 0.900
_exptl_absorpt_correction_type analytical
_exptl_absorpt_process_details
;
[CrysAlis RED (Oxford Diffraction, 2007)
using a multifaceted crystal (Clark & Reid, 1995)]
;
_exptl_crystal_colour 'pale brown'
_exptl_crystal_density_diffrn 1.423
_exptl_crystal_density_method 'not measured'
_exptl_crystal_description block
_exptl_crystal_F_000 352
_exptl_crystal_size_max 0.505
_exptl_crystal_size_mid 0.263
_exptl_crystal_size_min 0.256
_refine_diff_density_max 0.676
_refine_diff_density_min -0.250
_refine_ls_extinction_method none
_refine_ls_goodness_of_fit_ref 1.135
_refine_ls_hydrogen_treatment constr
_refine_ls_matrix_type full
_refine_ls_number_parameters 102
_refine_ls_number_reflns 3362
_refine_ls_number_restraints 0
_refine_ls_restrained_S_all 1.135
_refine_ls_R_factor_all 0.0454
_refine_ls_R_factor_gt 0.0397
_refine_ls_shift/su_max 0.000
_refine_ls_shift/su_mean 0.000
_refine_ls_structure_factor_coef Fsqd
_refine_ls_weighting_details 'calc w = 1/[\s^2^(Fo^2^)+(0.0569P)^2^+0.29P] where P=(Fo^2^+2Fc^2^)/3'
_refine_ls_weighting_scheme calc
_refine_ls_wR_factor_gt 0.1044
_refine_ls_wR_factor_ref 0.1093
_reflns_number_gt 3009
_reflns_number_total 3362
_reflns_threshold_expression I>2\s(I)
_cod_data_source_file bh2136.cif
_cod_data_source_block I
_cod_original_sg_symbol_H-M 'P 21/n'
_cod_database_code 2215771
_cod_database_fobs_code 2215771

loop_
_symmetry_equiv_pos_as_xyz
'x, y, z'
'-x+1/2, y+1/2, -z+1/2'
'-x, -y, -z'
'x-1/2, -y-1/2, z-1/2'

loop_
_atom_site_type_symbol
_atom_site_label
_atom_site_fract_x
_atom_site_fract_y
_atom_site_fract_z
_atom_site_U_iso_or_equiv
_atom_site_adp_type
_atom_site_calc_flag
_atom_site_refinement_flags
_atom_site_occupancy
S S1 0.39777(6) 0.269288(17) -0.055470(16) 0.01819(8) Uani d . 1
O O1 0.7218(2) 0.36238(5) 0.08893(6) 0.02209(15) Uani d . 1
N N4 1.1412(2) 0.11198(6) 0.22049(6) 0.01882(16) Uani d . 1
N N1 0.6955(2) 0.10828(6) 0.05344(6) 0.01678(15) Uani d . 1
C C8 0.6575(2) 0.28398(7) 0.05203(6) 0.01546(15) Uani d . 1
C C2 0.7927(2) 0.19143(7) 0.09611(6) 0.01430(15) Uani d . 1
C C7 1.1770(3) -0.06478(8) 0.22269(8) 0.02189(18) Uani d . 1
H H7A 1.3923 -0.0524 0.2614 0.033 Uiso calc R 1
H H7B 1.2114 -0.1116 0.1734 0.033 Uiso calc R 1
H H7C 1.0148 -0.0910 0.2621 0.033 Uiso calc R 1
C C3 1.0136(2) 0.19323(7) 0.17937(6) 0.01804(16) Uani d . 1
H H3 1.0752 0.2539 0.2077 0.022 Uiso calc R 1
C C6 0.8185(2) 0.02717(7) 0.09494(7) 0.01737(16) Uani d . 1
H H6 0.7522 -0.0334 0.0671 0.021 Uiso calc R 1
C C5 1.0433(2) 0.02814(7) 0.17854(6) 0.01624(16) Uani d . 1
C C9 0.2807(3) 0.39414(8) -0.07722(7) 0.02153(18) Uani d . 1
H H9A 0.1853 0.4204 -0.0227 0.032 Uiso calc R 1
H H9B 0.1124 0.3982 -0.1328 0.032 Uiso calc R 1
H H9C 0.4808 0.4317 -0.0879 0.032 Uiso calc R 1

loop_
_atom_site_aniso_label
_atom_site_aniso_U_11
_atom_site_aniso_U_22
_atom_site_aniso_U_33
_atom_site_aniso_U_12
_atom_site_aniso_U_13
_atom_site_aniso_U_23
S1 0.01976(12) 0.01688(12) 0.01668(12) 0.00107(7) -0.00283(8) 0.00022(7)
O1 0.0296(4) 0.0141(3) 0.0211(3) 0.0002(3) -0.0029(3) -0.0018(2)
N4 0.0213(3) 0.0177(4) 0.0161(3) -0.0004(3) -0.0034(3) 0.0011(3)
N1 0.0196(3) 0.0141(3) 0.0157(3) -0.0009(3) -0.0016(2) -0.0009(2)
C8 0.0158(3) 0.0153(4) 0.0149(3) 0.0001(3) 0.0003(3) 0.0002(3)
C2 0.0156(3) 0.0133(3) 0.0138(3) 0.0000(3) 0.0007(2) 0.0004(3)
C7 0.0230(4) 0.0184(4) 0.0232(4) 0.0023(3) -0.0011(3) 0.0053(3)
C3 0.0218(4) 0.0154(4) 0.0157(4) -0.0015(3) -0.0028(3) -0.0007(3)
C6 0.0206(4) 0.0146(4) 0.0162(4) -0.0012(3) -0.0008(3) -0.0005(3)
C5 0.0172(3) 0.0157(4) 0.0156(3) 0.0005(3) 0.0011(3) 0.0023(3)
C9 0.0221(4) 0.0198(4) 0.0219(4) 0.0039(3) -0.0004(3) 0.0045(3)

loop_
_atom_type_symbol
_atom_type_description
_atom_type_scat_dispersion_real
_atom_type_scat_dispersion_imag
_atom_type_scat_source
C C 0.0033 0.0016 'International Tables Vol C Tables 4.2.6.8 and 6.1.1.4'
H H 0.0000 0.0000 'International Tables Vol C Tables 4.2.6.8 and 6.1.1.4'
N N 0.0061 0.0033 'International Tables Vol C Tables 4.2.6.8 and 6.1.1.4'
O O 0.0106 0.0060 'International Tables Vol C Tables 4.2.6.8 and 6.1.1.4'
S S 0.1246 0.1234 'International Tables Vol C Tables 4.2.6.8 and 6.1.1.4'

loop_
_geom_angle_atom_site_label_1
_geom_angle_atom_site_label_2
_geom_angle_atom_site_label_3
_geom_angle
C8 S1 C9 98.85(5)
C3 N4 C5 116.81(8)
C6 N1 C2 116.51(8)
O1 C8 C2 121.92(8)
O1 C8 S1 123.57(8)
C2 C8 S1 114.51(7)
N1 C2 C3 121.68(8)
N1 C2 C8 118.05(8)
C3 C2 C8 120.26(8)
C5 C7 H7A 109.5
C5 C7 H7B 109.5
H7A C7 H7B 109.5
C5 C7 H7C 109.5
H7A C7 H7C 109.5
H7B C7 H7C 109.5
N4 C3 C2 121.93(9)
N4 C3 H3 119.0
C2 C3 H3 119.0
N1 C6 C5 122.29(9)
N1 C6 H6 118.9
C5 C6 H6 118.9
N4 C5 C6 120.76(9)
N4 C5 C7 118.65(8)
C6 C5 C7 120.59(9)
S1 C9 H9A 109.5
S1 C9 H9B 109.5
H9A C9 H9B 109.5
S1 C9 H9C 109.5
H9A C9 H9C 109.5
H9B C9 H9C 109.5

loop_
_geom_bond_atom_site_label_1
_geom_bond_atom_site_label_2
_geom_bond_distance
_geom_bond_publ_flag
S1 C8 1.7624(9) no
S1 C9 1.8035(11) no
O1 C8 1.2186(12) ?
N4 C3 1.3390(13) ?
N4 C5 1.3409(13) ?
N1 C6 1.3338(12) ?
N1 C2 1.3363(12) ?
C8 C2 1.4971(13) ?
C2 C3 1.3963(13) ?
C7 C5 1.5002(14) ?
C7 H7A 0.9800 ?
C7 H7B 0.9800 ?
C7 H7C 0.9800 ?
C3 H3 0.9500 ?
C6 C5 1.4079(13) ?
C6 H6 0.9500 ?
C9 H9A 0.9800 ?
C9 H9B 0.9800 ?
C9 H9C 0.9800 ?

loop_
_geom_hbond_atom_site_label_D
_geom_hbond_atom_site_label_H
_geom_hbond_atom_site_label_A
_geom_hbond_site_symmetry_A
_geom_hbond_distance_DH
_geom_hbond_distance_HA
_geom_hbond_distance_DA
_geom_hbond_angle_DHA
_geom_hbond_publ_flag
C6 H6 N1 3_655 0.95 2.55 3.3440(10) 141.11(6) yes
C9 H9B N4 4_465 0.98 2.65 3.6260(10) 173.38(6) yes
C7 H7C O1 2_645 0.98 2.52 3.4510(10) 157.70(7) yes

loop_
_geom_torsion_atom_site_label_1
_geom_torsion_atom_site_label_2
_geom_torsion_atom_site_label_3
_geom_torsion_atom_site_label_4
_geom_torsion
C9 S1 C8 O1 -2.37(10)
C9 S1 C8 C2 176.96(7)
C6 N1 C2 C3 0.51(14)
C6 N1 C2 C8 -179.50(8)
O1 C8 C2 N1 176.54(9)
S1 C8 C2 N1 -2.80(11)
O1 C8 C2 C3 -3.47(14)
S1 C8 C2 C3 177.19(7)
C5 N4 C3 C2 -0.85(14)
N1 C2 C3 N4 0.41(15)
C8 C2 C3 N4 -179.58(9)
C2 N1 C6 C5 -0.95(14)
C3 N4 C5 C6 0.41(14)
C3 N4 C5 C7 -179.37(9)
N1 C6 C5 N4 0.52(15)
N1 C6 C5 C7 -179.71(9)

loop_
_cod_related_entry_id
_cod_related_entry_database
_cod_related_entry_code
1 ChemSpider 21121408
